data_1557124
loop_
_publ_author_name
'Cole, Charles J. F.'
'Fuentes, Lilia'
'Snyder, Scott A.'

_publ_section_title
;
 Asymmetric pyrone Diels--Alder reactions enabled by dienamine catalysis
;
_journal_issue 8
_journal_name_full 'Chemical Science'
_journal_page_first 2175
_journal_page_last 2180
_journal_paper_doi 10.1039/C9SC05738B
_journal_volume 11
_journal_year 2020
_chemical_formula_moiety 'C22 H21 Br O5, C15 H11 Br O4'
_chemical_formula_sum 'C37 H32 Br2 O9'
_chemical_formula_weight 780.44
_space_group_crystal_system monoclinic
_space_group_IT_number 14
_space_group_name_Hall '-P 2ybc'
_space_group_name_H-M_alt 'P 1 21/c 1'
_atom_sites_solution_hydrogens geom
_atom_sites_solution_primary dual
_atom_sites_solution_secondary difmap
_audit_creation_date 2018-10-10
_audit_creation_method
;
Olex2 1.2
(compiled 2018.05.29 svn.r3508 for OlexSys, GUI svn.r5506)
;
_audit_update_record
;
2019-11-11 deposited with the CCDC.	2020-01-22 downloaded from the CCDC.
;
_cell_angle_alpha 90
_cell_angle_beta 110.4710(10)
_cell_angle_gamma 90
_cell_formula_units_Z 4
_cell_length_a 15.4799(6)
_cell_length_b 12.7561(5)
_cell_length_c 17.7032(7)
_cell_measurement_reflns_used 9830
_cell_measurement_temperature 100(2)
_cell_measurement_theta_max 28.03
_cell_measurement_theta_min 2.36
_cell_volume 3275.0(2)
_computing_cell_refinement 'SAINT V.8.35A (Bruker AXS Inc., 2013)'
_computing_data_collection 'APEX3 v.2015.9-0 (Bruker AXS Inc., 2015)'
_computing_data_reduction 'SAINT V.8.35A (Bruker AXS Inc., 2013)'
_computing_molecular_graphics
;
OLEX2: a complete structure solution, refinement and analysis program 
Dolomanov et al., 2009

Mercury: visualization and analysis of crystal structures
Macrae, et al., 2006

O. V. Dolomanov, L. J. Bourhis, R. J. Gildea, J. A. K. Howard and H. Puschmann.
J. Appl. Cryst. (2009). 42, 339-341;

C. F. Macrae, P. R. Edgington, P. McCabe, E. Pidcock, G. P. Shields, R. Taylor,
M. Towler and J. van de Streek, J. Appl. Cryst. (2006). 39, 453-457.
;
_computing_publication_material
;
 APEX3 v.2015.5-2 (Bruker AXS Inc., 2015)
 OLEX2 (Dolomanov et al., 2009)
;
_computing_structure_refinement 'XL-2018/3 (Sheldrick, 2015b)'
_computing_structure_solution 'XT 2018/2 (Sheldrick, 2015a)'
_diffrn_ambient_temperature 100(2)
_diffrn_detector 'Bruker PHOTON 100'
_diffrn_detector_area_resol_mean 10.4167
_diffrn_detector_type CMOS
_diffrn_measured_fraction_theta_full 1.000
_diffrn_measured_fraction_theta_max 0.908
_diffrn_measurement_device_type 'Bruker D8 Venture'
_diffrn_measurement_method 'omega and phi scans'
_diffrn_radiation_monochromator mirrors
_diffrn_radiation_type MoK\a
_diffrn_radiation_wavelength 0.71073
_diffrn_reflns_av_R_equivalents 0.0355
_diffrn_reflns_av_unetI/netI 0.0334
_diffrn_reflns_Laue_measured_fraction_full 1.000
_diffrn_reflns_Laue_measured_fraction_max 0.908
_diffrn_reflns_limit_h_max 20
_diffrn_reflns_limit_h_min -20
_diffrn_reflns_limit_k_max 16
_diffrn_reflns_limit_k_min -16
_diffrn_reflns_limit_l_max 23
_diffrn_reflns_limit_l_min -22
_diffrn_reflns_number 54277
_diffrn_reflns_point_group_measured_fraction_full 1.000
_diffrn_reflns_point_group_measured_fraction_max 0.908
_diffrn_reflns_theta_full 25.242
_diffrn_reflns_theta_max 28.719
_diffrn_reflns_theta_min 2.126
_diffrn_source 'micro-focus X-ray tube'
_diffrn_source_type 'INCOATEC ImuS'
_diffrn_standards_number 0
_exptl_absorpt_coefficient_mu 2.533
_exptl_absorpt_correction_T_max 0.7458
_exptl_absorpt_correction_T_min 0.5327
_exptl_absorpt_correction_type multi-scan
_exptl_absorpt_process_details
;
SADABS-2016/2 (Bruker,2016/2) was used for absorption correction. 
wR2(int) was 0.1068 before and 0.0459 after correction. 
The Ratio of minimum to maximum transmission is 0.7143. 
;
_exptl_crystal_colour 'clear colourless'
_exptl_crystal_colour_lustre clear
_exptl_crystal_colour_primary colourless
_exptl_crystal_density_diffrn 1.583
_exptl_crystal_description block
_exptl_crystal_F_000 1584
_exptl_crystal_size_max 0.34
_exptl_crystal_size_mid 0.28
_exptl_crystal_size_min 0.22
_refine_diff_density_max 0.759
_refine_diff_density_min -0.341
_refine_diff_density_rms 0.073
_refine_ls_extinction_method none
_refine_ls_goodness_of_fit_ref 1.008
_refine_ls_hydrogen_treatment constr
_refine_ls_matrix_type full
_refine_ls_number_parameters 435
_refine_ls_number_reflns 7686
_refine_ls_number_restraints 0
_refine_ls_restrained_S_all 1.008
_refine_ls_R_factor_all 0.0536
_refine_ls_R_factor_gt 0.0334
_refine_ls_shift/su_max 0.001
_refine_ls_shift/su_mean 0.000
_refine_ls_structure_factor_coef Fsqd
_refine_ls_weighting_details 'w=1/[\s^2^(Fo^2^)+(0.0327P)^2^+2.7001P] where P=(Fo^2^+2Fc^2^)/3'
_refine_ls_weighting_scheme calc
_refine_ls_wR_factor_gt 0.0669
_refine_ls_wR_factor_ref 0.0726
_reflns_Friedel_coverage 0.000
_reflns_number_gt 6109
_reflns_number_total 7686
_reflns_threshold_expression 'I > 2\s(I)'
_cod_data_source_file c9sc05738b2.cif
_cod_data_source_block mo_0680_am_cc04_073_5_0m
_cod_depositor_comments
;Adding full bibliography for 1557123--1557130.cif.

 Adding full bibliography for 1557123--1557130.cif.
;
_cod_database_code 1557124
_shelx_shelxl_version_number 2018/3
_shelx_space_group_comment
;
The symmetry employed for this shelxl refinement is uniquely defined
by the following loop, which should always be used as a source of
symmetry information in preference to the above space-group names.
They are only intended as comments.
;
_shelx_estimated_absorpt_t_max 0.606
_shelx_estimated_absorpt_t_min 0.480
_olex2_refinement_description
;
1. Fixed Uiso
 At 1.2 times of:
  All C(H) groups, All C(H,H) groups
 At 1.5 times of:
  All C(H,H,H) groups
2.a Ternary CH refined with riding coordinates:
 C10(H10), C11(H11)
2.b Secondary CH2 refined with riding coordinates:
 C5(H5A,H5B), C7(H7A,H7B), C8(H8A,H8B), C9(H9A,H9B)
2.c Aromatic/amide H refined with riding coordinates:
 C3(H3), C4(H4), C14(H14), C18(H18), C19(H19), C20(H20), C21(H21), C22(H22),
 C25(H25), C26(H26), C28(H28), C33(H33), C34(H34), C35(H35), C36(H36), C37(H37)
2.d Idealised Me refined as rotating group:
 C1(H1A,H1B,H1C), C23(H23A,H23B,H23C)
;
_olex2_submission_special_instructions 'No special instructions were received'

loop_
_space_group_symop_operation_xyz
'x, y, z'
'-x, y+1/2, -z+1/2'
'-x, -y, -z'
'x, -y-1/2, z-1/2'

loop_
_atom_site_label
_atom_site_type_symbol
_atom_site_fract_x
_atom_site_fract_y
_atom_site_fract_z
_atom_site_U_iso_or_equiv
_atom_site_adp_type
_atom_site_occupancy
_atom_site_site_symmetry_order
_atom_site_calc_flag
_atom_site_refinement_flags_posn
Br1 Br 0.07686(2) 0.39931(2) 0.42942(2) 0.02535(7) Uani 1 1 d .
O1 O 0.08885(12) 0.95173(13) 0.48175(9) 0.0365(4) Uani 1 1 d .
O2 O 0.14846(12) 0.81686(13) 0.56358(10) 0.0351(4) Uani 1 1 d .
O3 O 0.12204(10) 0.35446(11) 0.27752(9) 0.0244(3) Uani 1 1 d .
O4 O 0.13141(10) 0.51686(11) 0.23605(8) 0.0200(3) Uani 1 1 d .
O5 O 0.22287(10) 0.81564(12) 0.32172(9) 0.0266(3) Uani 1 1 d .
C1 C 0.15019(19) 1.02020(19) 0.54016(14) 0.0355(6) Uani 1 1 d .
H1A H 0.138720 1.092773 0.521097 0.053 Uiso 1 1 calc GR
H1B H 0.214087 1.001286 0.547932 0.053 Uiso 1 1 calc GR
H1C H 0.139768 1.013454 0.591449 0.053 Uiso 1 1 calc GR
C2 C 0.09560(16) 0.85132(19) 0.50106(14) 0.0281(5) Uani 1 1 d .
C3 C 0.02889(16) 0.78986(19) 0.43448(14) 0.0310(5) Uani 1 1 d .
H3 H -0.014856 0.825684 0.390624 0.037 Uiso 1 1 calc R
C4 C 0.02963(15) 0.68704(19) 0.43546(14) 0.0280(5) Uani 1 1 d .
H4 H 0.074699 0.653178 0.479598 0.034 Uiso 1 1 calc R
C5 C -0.03571(15) 0.61944(19) 0.37178(14) 0.0265(5) Uani 1 1 d .
H5A H -0.089009 0.663321 0.340594 0.032 Uiso 1 1 calc R
H5B H -0.059243 0.564581 0.399125 0.032 Uiso 1 1 calc R
C6 C 0.00111(14) 0.56437(16) 0.31104(12) 0.0194(4) Uani 1 1 d .
C7 C -0.07711(14) 0.49463(17) 0.25525(13) 0.0220(5) Uani 1 1 d .
H7A H -0.051636 0.432679 0.236597 0.026 Uiso 1 1 calc R
H7B H -0.118628 0.470557 0.283417 0.026 Uiso 1 1 calc R
C8 C -0.12789(15) 0.56612(19) 0.18492(14) 0.0295(5) Uani 1 1 d .
H8A H -0.165304 0.525011 0.137273 0.035 Uiso 1 1 calc R
H8B H -0.168569 0.615676 0.199711 0.035 Uiso 1 1 calc R
C9 C -0.05012(15) 0.62368(18) 0.16867(13) 0.0261(5) Uani 1 1 d .
H9A H -0.072343 0.690705 0.140350 0.031 Uiso 1 1 calc R
H9B H -0.024189 0.580263 0.135405 0.031 Uiso 1 1 calc R
C10 C 0.02269(14) 0.64348(16) 0.25282(12) 0.0199(4) Uani 1 1 d .
H10 H 0.015707 0.716617 0.270206 0.024 Uiso 1 1 calc R
C11 C 0.12219(14) 0.62699(16) 0.25687(12) 0.0190(4) Uani 1 1 d .
H11 H 0.137939 0.675665 0.219329 0.023 Uiso 1 1 calc R
C12 C 0.11666(13) 0.44675(17) 0.28711(12) 0.0187(4) Uani 1 1 d .
C13 C 0.09186(14) 0.50166(16) 0.35377(12) 0.0182(4) Uani 1 1 d .
C14 C 0.16959(13) 0.57643(16) 0.39366(12) 0.0178(4) Uani 1 1 d .
H14 H 0.204058 0.575685 0.449828 0.021 Uiso 1 1 calc R
C15 C 0.18529(13) 0.64371(16) 0.34251(12) 0.0180(4) Uani 1 1 d .
C16 C 0.24244(13) 0.73949(17) 0.36625(12) 0.0195(4) Uani 1 1 d .
C17 C 0.31749(14) 0.74249(17) 0.44631(12) 0.0205(4) Uani 1 1 d .
C18 C 0.33557(16) 0.83689(19) 0.48836(14) 0.0281(5) Uani 1 1 d .
H18 H 0.300168 0.897435 0.465907 0.034 Uiso 1 1 calc R
C19 C 0.40543(18) 0.8424(2) 0.56314(15) 0.0383(6) Uani 1 1 d .
H19 H 0.416598 0.906119 0.592772 0.046 Uiso 1 1 calc R
C20 C 0.45840(17) 0.7555(2) 0.59427(14) 0.0395(7) Uani 1 1 d .
H20 H 0.506667 0.760067 0.645165 0.047 Uiso 1 1 calc R
C21 C 0.44251(16) 0.6617(2) 0.55265(14) 0.0327(6) Uani 1 1 d .
H21 H 0.480236 0.602528 0.574383 0.039 Uiso 1 1 calc R
C22 C 0.37090(14) 0.65457(18) 0.47870(13) 0.0232(5) Uani 1 1 d .
H22 H 0.358483 0.589843 0.450384 0.028 Uiso 1 1 calc R
Br2 Br 0.24766(2) 0.98814(2) 0.11650(2) 0.02368(7) Uani 1 1 d .
O6 O 0.36540(12) 0.44059(13) 0.32788(9) 0.0345(4) Uani 1 1 d .
O7 O 0.30639(10) 0.41334(11) 0.19427(9) 0.0244(3) Uani 1 1 d .
O8 O 0.46794(10) 0.93235(11) 0.32142(8) 0.0231(3) Uani 1 1 d .
O9 O 0.41026(12) 1.07934(12) 0.25815(10) 0.0350(4) Uani 1 1 d .
C23 C 0.29713(17) 0.30329(17) 0.20877(15) 0.0308(5) Uani 1 1 d .
H23A H 0.269785 0.266812 0.157149 0.046 Uiso 1 1 calc GR
H23B H 0.257261 0.294733 0.240851 0.046 Uiso 1 1 calc GR
H23C H 0.358054 0.273604 0.238173 0.046 Uiso 1 1 calc GR
C24 C 0.34121(14) 0.47346(17) 0.25973(13) 0.0220(5) Uani 1 1 d .
C25 C 0.34523(15) 0.58418(16) 0.23746(13) 0.0216(4) Uani 1 1 d .
H25 H 0.311427 0.607129 0.184229 0.026 Uiso 1 1 calc R
C26 C 0.39629(14) 0.65200(16) 0.29201(12) 0.0185(4) Uani 1 1 d .
H26 H 0.430486 0.625088 0.343928 0.022 Uiso 1 1 calc R
C27 C 0.40441(14) 0.76434(16) 0.27912(12) 0.0183(4) Uani 1 1 d .
C28 C 0.33758(14) 0.81476(16) 0.21090(12) 0.0193(4) Uani 1 1 d .
H28 H 0.293141 0.773574 0.171358 0.023 Uiso 1 1 calc R
C29 C 0.33728(14) 0.91868(16) 0.20252(12) 0.0196(4) Uani 1 1 d .
C30 C 0.40392(15) 0.98558(17) 0.25901(13) 0.0224(5) Uani 1 1 d .
C31 C 0.46871(14) 0.82614(16) 0.33320(12) 0.0186(4) Uani 1 1 d .
C32 C 0.54321(14) 0.79820(16) 0.40893(12) 0.0192(4) Uani 1 1 d .
C33 C 0.56698(15) 0.86951(17) 0.47269(13) 0.0233(5) Uani 1 1 d .
H33 H 0.534824 0.934198 0.466530 0.028 Uiso 1 1 calc R
C34 C 0.63681(15) 0.84714(19) 0.54477(13) 0.0268(5) Uani 1 1 d .
H34 H 0.652775 0.896636 0.587557 0.032 Uiso 1 1 calc R
C35 C 0.68342(15) 0.75267(19) 0.55456(13) 0.0282(5) Uani 1 1 d .
H35 H 0.730832 0.736703 0.604254 0.034 Uiso 1 1 calc R
C36 C 0.66066(15) 0.68186(19) 0.49180(13) 0.0280(5) Uani 1 1 d .
H36 H 0.692667 0.617010 0.498642 0.034 Uiso 1 1 calc R
C37 C 0.59169(14) 0.70397(17) 0.41878(13) 0.0230(5) Uani 1 1 d .
H37 H 0.577523 0.655117 0.375641 0.028 Uiso 1 1 calc R

loop_
_atom_site_aniso_label
_atom_site_aniso_U_11
_atom_site_aniso_U_22
_atom_site_aniso_U_33
_atom_site_aniso_U_23
_atom_site_aniso_U_13
_atom_site_aniso_U_12
Br1 0.03054(13) 0.02507(12) 0.02072(11) 0.00070(9) 0.00931(9) -0.00744(9)
O1 0.0492(11) 0.0304(9) 0.0209(8) -0.0032(7) 0.0011(8) -0.0064(8)
O2 0.0368(10) 0.0258(9) 0.0399(10) -0.0004(8) 0.0096(8) 0.0018(7)
O3 0.0253(8) 0.0197(8) 0.0275(8) -0.0037(6) 0.0083(7) 0.0016(6)
O4 0.0232(8) 0.0205(7) 0.0170(7) -0.0017(6) 0.0081(6) 0.0023(6)
O5 0.0226(8) 0.0219(8) 0.0323(8) 0.0054(7) 0.0060(7) 0.0017(6)
C1 0.0467(15) 0.0265(13) 0.0255(12) -0.0040(10) 0.0030(11) -0.0077(11)
C2 0.0270(12) 0.0334(13) 0.0249(12) -0.0072(10) 0.0103(10) 0.0028(10)
C3 0.0297(13) 0.0339(14) 0.0276(12) 0.0021(10) 0.0079(10) 0.0028(10)
C4 0.0233(11) 0.0341(13) 0.0294(12) -0.0067(10) 0.0128(10) -0.0009(10)
C5 0.0185(11) 0.0319(13) 0.0292(12) -0.0099(10) 0.0084(9) -0.0023(9)
C6 0.0147(10) 0.0215(11) 0.0206(10) -0.0051(9) 0.0044(8) -0.0016(8)
C7 0.0155(10) 0.0243(11) 0.0236(11) -0.0088(9) 0.0039(9) -0.0036(8)
C8 0.0201(11) 0.0286(12) 0.0309(12) -0.0100(10) -0.0023(10) 0.0017(9)
C9 0.0248(11) 0.0229(11) 0.0211(11) 0.0001(9) -0.0037(9) 0.0009(9)
C10 0.0183(10) 0.0165(10) 0.0203(10) -0.0038(8) 0.0010(9) 0.0016(8)
C11 0.0215(11) 0.0168(10) 0.0181(10) -0.0014(8) 0.0062(9) -0.0003(8)
C12 0.0150(10) 0.0212(11) 0.0176(10) -0.0013(9) 0.0027(8) 0.0005(8)
C13 0.0190(10) 0.0200(11) 0.0159(9) 0.0015(8) 0.0064(8) -0.0025(8)
C14 0.0142(10) 0.0215(11) 0.0164(10) -0.0022(8) 0.0035(8) 0.0009(8)
C15 0.0126(9) 0.0212(11) 0.0189(10) -0.0027(8) 0.0039(8) 0.0023(8)
C16 0.0153(10) 0.0216(11) 0.0230(11) -0.0017(9) 0.0084(9) 0.0021(8)
C17 0.0151(10) 0.0272(12) 0.0211(10) -0.0027(9) 0.0086(9) -0.0053(9)
C18 0.0271(12) 0.0309(13) 0.0315(12) -0.0068(10) 0.0167(10) -0.0109(10)
C19 0.0385(15) 0.0504(17) 0.0299(13) -0.0165(12) 0.0171(12) -0.0265(13)
C20 0.0312(13) 0.0661(19) 0.0185(11) -0.0015(12) 0.0055(10) -0.0262(13)
C21 0.0192(11) 0.0504(16) 0.0259(12) 0.0105(11) 0.0045(10) -0.0056(11)
C22 0.0177(11) 0.0311(12) 0.0204(10) 0.0015(9) 0.0062(9) -0.0041(9)
Br2 0.02347(12) 0.02455(12) 0.01961(11) 0.00433(8) 0.00323(9) 0.00506(9)
O6 0.0461(10) 0.0240(9) 0.0255(9) 0.0060(7) 0.0028(8) -0.0018(7)
O7 0.0292(8) 0.0176(8) 0.0254(8) -0.0009(6) 0.0085(7) 0.0004(6)
O8 0.0264(8) 0.0178(7) 0.0199(7) 0.0021(6) 0.0018(6) -0.0001(6)
O9 0.0436(10) 0.0184(9) 0.0309(9) 0.0028(7) -0.0021(8) -0.0003(7)
C23 0.0384(14) 0.0165(11) 0.0402(13) -0.0021(10) 0.0170(11) 0.0005(10)
C24 0.0169(10) 0.0207(11) 0.0261(11) 0.0018(9) 0.0049(9) 0.0032(8)
C25 0.0230(11) 0.0207(11) 0.0204(10) 0.0034(9) 0.0069(9) 0.0017(9)
C26 0.0166(10) 0.0202(11) 0.0192(10) 0.0026(8) 0.0069(8) 0.0022(8)
C27 0.0193(10) 0.0191(10) 0.0179(10) 0.0021(8) 0.0082(8) 0.0019(8)
C28 0.0179(10) 0.0226(11) 0.0184(10) -0.0003(9) 0.0074(9) 0.0002(8)
C29 0.0187(10) 0.0228(11) 0.0167(10) 0.0041(8) 0.0053(8) 0.0043(8)
C30 0.0240(11) 0.0215(12) 0.0191(10) 0.0034(9) 0.0041(9) 0.0028(9)
C31 0.0213(11) 0.0166(10) 0.0198(10) 0.0024(8) 0.0095(9) 0.0019(8)
C32 0.0172(10) 0.0224(11) 0.0189(10) 0.0024(9) 0.0076(8) -0.0012(8)
C33 0.0225(11) 0.0230(11) 0.0238(11) 0.0003(9) 0.0075(9) 0.0008(9)
C34 0.0258(12) 0.0318(13) 0.0205(11) -0.0029(9) 0.0050(9) -0.0016(10)
C35 0.0200(11) 0.0391(14) 0.0208(11) 0.0036(10) 0.0011(9) 0.0002(10)
C36 0.0218(11) 0.0296(13) 0.0292(12) 0.0042(10) 0.0047(10) 0.0064(9)
C37 0.0213(11) 0.0248(11) 0.0223(11) -0.0007(9) 0.0070(9) 0.0002(9)

loop_
_atom_type_symbol
_atom_type_description
_atom_type_scat_dispersion_real
_atom_type_scat_dispersion_imag
_atom_type_scat_source
C C 0.0033 0.0016 'International Tables Vol C Tables 4.2.6.8 and 6.1.1.4'
H H 0.0000 0.0000 'International Tables Vol C Tables 4.2.6.8 and 6.1.1.4'
Br Br -0.2901 2.4595 'International Tables Vol C Tables 4.2.6.8 and 6.1.1.4'
O O 0.0106 0.0060 'International Tables Vol C Tables 4.2.6.8 and 6.1.1.4'

loop_
_geom_angle_atom_site_label_1
_geom_angle_atom_site_label_2
_geom_angle_atom_site_label_3
_geom_angle
C2 O1 C1 115.64(18)
C12 O4 C11 114.31(15)
O1 C1 H1A 109.5
O1 C1 H1B 109.5
O1 C1 H1C 109.5
H1A C1 H1B 109.5
H1A C1 H1C 109.5
H1B C1 H1C 109.5
O1 C2 C3 109.6(2)
O2 C2 O1 123.9(2)
O2 C2 C3 126.5(2)
C2 C3 H3 119.5
C4 C3 C2 121.0(2)
C4 C3 H3 119.5
C3 C4 H4 117.8
C3 C4 C5 124.4(2)
C5 C4 H4 117.8
C4 C5 H5A 107.8
C4 C5 H5B 107.8
C4 C5 C6 117.90(18)
H5A C5 H5B 107.2
C6 C5 H5A 107.8
C6 C5 H5B 107.8
C5 C6 C10 112.38(17)
C5 C6 C13 112.49(17)
C7 C6 C5 107.92(16)
C7 C6 C10 104.52(16)
C7 C6 C13 112.63(17)
C10 C6 C13 106.68(16)
C6 C7 H7A 110.9
C6 C7 H7B 110.9
H7A C7 H7B 109.0
C8 C7 C6 104.04(17)
C8 C7 H7A 110.9
C8 C7 H7B 110.9
C7 C8 H8A 111.1
C7 C8 H8B 111.1
H8A C8 H8B 109.1
C9 C8 C7 103.15(17)
C9 C8 H8A 111.1
C9 C8 H8B 111.1
C8 C9 H9A 110.8
C8 C9 H9B 110.8
C8 C9 C10 104.82(18)
H9A C9 H9B 108.9
C10 C9 H9A 110.8
C10 C9 H9B 110.8
C6 C10 H10 109.2
C9 C10 C6 106.21(16)
C9 C10 H10 109.2
C11 C10 C6 108.94(16)
C11 C10 C9 113.96(18)
C11 C10 H10 109.2
O4 C11 C10 107.66(16)
O4 C11 H11 111.0
O4 C11 C15 107.58(16)
C10 C11 H11 111.0
C15 C11 C10 108.41(16)
C15 C11 H11 111.0
O3 C12 O4 121.45(19)
O3 C12 C13 127.42(19)
O4 C12 C13 111.12(17)
C6 C13 Br1 111.95(13)
C12 C13 Br1 110.28(14)
C12 C13 C6 106.63(16)
C14 C13 Br1 111.82(14)
C14 C13 C6 109.80(16)
C14 C13 C12 106.07(16)
C13 C14 H14 123.3
C15 C14 C13 113.34(18)
C15 C14 H14 123.3
C14 C15 C11 112.69(18)
C14 C15 C16 124.93(19)
C16 C15 C11 121.07(18)
O5 C16 C15 119.00(18)
O5 C16 C17 122.02(19)
C15 C16 C17 118.83(18)
C18 C17 C16 118.4(2)
C18 C17 C22 119.8(2)
C22 C17 C16 121.71(19)
C17 C18 H18 120.1
C19 C18 C17 119.9(2)
C19 C18 H18 120.1
C18 C19 H19 120.0
C20 C19 C18 119.9(2)
C20 C19 H19 120.0
C19 C20 H20 119.5
C19 C20 C21 121.0(2)
C21 C20 H20 119.5
C20 C21 H21 120.2
C20 C21 C22 119.6(2)
C22 C21 H21 120.2
C17 C22 H22 120.1
C21 C22 C17 119.8(2)
C21 C22 H22 120.1
C24 O7 C23 116.04(17)
C31 O8 C30 125.10(16)
O7 C23 H23A 109.5
O7 C23 H23B 109.5
O7 C23 H23C 109.5
H23A C23 H23B 109.5
H23A C23 H23C 109.5
H23B C23 H23C 109.5
O6 C24 O7 123.9(2)
O6 C24 C25 125.0(2)
O7 C24 C25 111.10(18)
C24 C25 H25 120.0
C26 C25 C24 119.91(19)
C26 C25 H25 120.0
C25 C26 H26 117.1
C25 C26 C27 125.79(19)
C27 C26 H26 117.1
C28 C27 C26 119.54(18)
C31 C27 C26 122.52(18)
C31 C27 C28 117.69(19)
C27 C28 H28 119.6
C29 C28 C27 120.76(19)
C29 C28 H28 119.6
C28 C29 Br2 122.02(16)
C28 C29 C30 122.57(19)
C30 C29 Br2 115.40(15)
O8 C30 C29 113.88(18)
O9 C30 O8 117.53(19)
O9 C30 C29 128.6(2)
O8 C31 C32 109.87(17)
C27 C31 O8 119.94(18)
C27 C31 C32 130.17(19)
C33 C32 C31 118.64(19)
C33 C32 C37 118.84(19)
C37 C32 C31 122.51(19)
C32 C33 H33 119.6
C34 C33 C32 120.8(2)
C34 C33 H33 119.6
C33 C34 H34 120.0
C33 C34 C35 120.0(2)
C35 C34 H34 120.0
C34 C35 H35 120.2
C36 C35 C34 119.6(2)
C36 C35 H35 120.2
C35 C36 H36 119.5
C35 C36 C37 120.9(2)
C37 C36 H36 119.5
C32 C37 H37 120.1
C36 C37 C32 119.8(2)
C36 C37 H37 120.1

loop_
_geom_bond_atom_site_label_1
_geom_bond_atom_site_label_2
_geom_bond_distance
Br1 C13 1.942(2)
O1 C1 1.431(3)
O1 C2 1.320(3)
O2 C2 1.206(3)
O3 C12 1.197(3)
O4 C11 1.472(2)
O4 C12 1.347(2)
O5 C16 1.221(3)
C1 H1A 0.9800
C1 H1B 0.9800
C1 H1C 0.9800
C2 C3 1.490(3)
C3 H3 0.9500
C3 C4 1.312(3)
C4 H4 0.9500
C4 C5 1.497(3)
C5 H5A 0.9900
C5 H5B 0.9900
C5 C6 1.550(3)
C6 C7 1.548(3)
C6 C10 1.560(3)
C6 C13 1.563(3)
C7 H7A 0.9900
C7 H7B 0.9900
C7 C8 1.522(3)
C8 H8A 0.9900
C8 H8B 0.9900
C8 C9 1.521(3)
C9 H9A 0.9900
C9 H9B 0.9900
C9 C10 1.542(3)
C10 H10 1.0000
C10 C11 1.531(3)
C11 H11 1.0000
C11 C15 1.504(3)
C12 C13 1.532(3)
C13 C14 1.504(3)
C14 H14 0.9500
C14 C15 1.330(3)
C15 C16 1.480(3)
C16 C17 1.486(3)
C17 C18 1.392(3)
C17 C22 1.392(3)
C18 H18 0.9500
C18 C19 1.388(3)
C19 H19 0.9500
C19 C20 1.374(4)
C20 H20 0.9500
C20 C21 1.381(4)
C21 H21 0.9500
C21 C22 1.391(3)
C22 H22 0.9500
Br2 C29 1.884(2)
O6 C24 1.206(3)
O7 C23 1.443(3)
O7 C24 1.336(3)
O8 C30 1.378(2)
O8 C31 1.370(2)
O9 C30 1.201(3)
C23 H23A 0.9800
C23 H23B 0.9800
C23 H23C 0.9800
C24 C25 1.474(3)
C25 H25 0.9500
C25 C26 1.331(3)
C26 H26 0.9500
C26 C27 1.463(3)
C27 C28 1.438(3)
C27 C31 1.365(3)
C28 H28 0.9500
C28 C29 1.334(3)
C29 C30 1.439(3)
C31 C32 1.474(3)
C32 C33 1.395(3)
C32 C37 1.395(3)
C33 H33 0.9500
C33 C34 1.383(3)
C34 H34 0.9500
C34 C35 1.384(3)
C35 H35 0.9500
C35 C36 1.379(3)
C36 H36 0.9500
C36 C37 1.387(3)
C37 H37 0.9500
